data_4062780
_journal_name_full Organometallics
_journal_paper_doi 10.1021/om0496380
_journal_year 2004
_chemical_formula_sum 'C54 H72 Cu2 N4'
_chemical_formula_weight 904.24
_space_group_IT_number 2
_symmetry_cell_setting triclinic
_symmetry_space_group_name_Hall '-P 1'
_symmetry_space_group_name_H-M 'P -1'
_cell_angle_alpha 94.099(2)
_cell_angle_beta 91.754(3)
_cell_angle_gamma 90.797(3)
_cell_formula_units_Z 8
_cell_length_a 10.6912(13)
_cell_length_b 25.051(3)
_cell_length_c 39.516(5)
_cell_measurement_temperature 194(2)
_cell_volume 10550(2)
_diffrn_ambient_temperature 194(2)
_exptl_crystal_density_diffrn 1.139
_cod_depositor_comments
;
The following automatic conversions were performed:
'_symmetry_cell_setting' value 'Triclinic' changed to 'triclinic'
according to '/home/saulius/struct/CIF-dictionaries/cif_core.dic'
dictionary named 'cif_core.dic' version 2.4.1 from 2010-06-29.

Automatic conversion script
Id: cif_fix_enum 1527 2010-12-29 10:47:43Z saulius 
;
_cod_database_code 4062780

loop_
_symmetry_equiv_pos_as_xyz
'x, y, z'
'-x, -y, -z'

loop_
_atom_site_label
_atom_site_type_symbol
_atom_site_fract_x
_atom_site_fract_y
_atom_site_fract_z
_atom_site_U_iso_or_equiv
_atom_site_adp_type
_atom_site_occupancy
_atom_site_symmetry_multiplicity
_atom_site_calc_flag
_atom_site_refinement_flags
_atom_site_disorder_assembly
_atom_site_disorder_group
Cu1 Cu 0.48305(8) 0.45147(3) 0.867555(19) 0.0446(2) Uani 1 1 d . . .
Cu2 Cu 0.56547(8) 0.40060(3) 0.908951(18) 0.0406(2) Uani 1 1 d . . .
Cu3 Cu 1.03840(10) 0.57910(4) 0.63273(2) 0.0715(3) Uani 1 1 d . . .
Cu4 Cu 0.95158(10) 0.61507(4) 0.58551(2) 0.0680(3) Uani 1 1 d . . .
Cu5 Cu 0.45559(9) 0.87705(3) 0.382685(19) 0.0548(3) Uani 1 1 d . . .
Cu6 Cu 0.55108(8) 0.95949(3) 0.392780(18) 0.0477(2) Uani 1 1 d . . .
Cu7 Cu 1.02376(8) 0.90247(3) 0.874294(18) 0.0445(2) Uani 1 1 d . . .
Cu8 Cu 0.96632(8) 0.98947(3) 0.888708(18) 0.0389(2) Uani 1 1 d . . .
N1 N 0.4459(5) 0.4693(2) 0.79536(13) 0.0456(14) Uani 1 1 d . . .
N2 N 0.4107(5) 0.5399(2) 0.82645(13) 0.0462(14) Uani 1 1 d . . .
N3 N 0.6789(6) 0.3015(2) 0.92681(13) 0.0508(16) Uani 1 1 d . . .
N4 N 0.6264(5) 0.34680(19) 0.97168(12) 0.0440(14) Uani 1 1 d . . .
N5 N 1.1106(6) 0.5021(3) 0.68223(15) 0.0629(17) Uani 1 1 d . . .
N6 N 1.0863(6) 0.5804(3) 0.70650(16) 0.0671(18) Uani 1 1 d . . .
N7 N 0.8985(6) 0.6542(2) 0.51639(15) 0.0593(17) Uani 1 1 d . . .
N8 N 0.8474(6) 0.7089(3) 0.55716(15) 0.0637(18) Uani 1 1 d . . .
N9 N 0.4110(5) 0.7777(2) 0.33954(12) 0.0484(15) Uani 1 1 d . . .
N10 N 0.3660(6) 0.7680(2) 0.39122(13) 0.0615(18) Uani 1 1 d . . .
N11 N 0.6487(5) 1.0538(2) 0.36297(11) 0.0352(13) Uani 1 1 d . . .
N12 N 0.6067(5) 1.0735(2) 0.41493(11) 0.0368(13) Uani 1 1 d . . .
N13 N 1.0644(6) 0.8138(2) 0.82412(13) 0.0595(18) Uani 1 1 d . . .
N14 N 1.1335(6) 0.7952(2) 0.87315(12) 0.0494(16) Uani 1 1 d . . .
N15 N 0.8735(5) 1.09134(19) 0.86777(11) 0.0328(12) Uani 1 1 d . . .
N16 N 0.8934(5) 1.09357(19) 0.92180(11) 0.0360(13) Uani 1 1 d . . .
C1 C 0.4398(6) 0.4876(3) 0.82894(15) 0.0419(16) Uani 1 1 d . . .
C2 C 0.4222(7) 0.5083(3) 0.77361(17) 0.055(2) Uani 1 1 d . . .
H2A H 0.4212 0.5043 0.7495 0.066 Uiso 1 1 calc R . .
C3 C 0.4009(7) 0.5524(3) 0.79254(17) 0.060(2) Uani 1 1 d . . .
H3A H 0.3824 0.5865 0.7847 0.072 Uiso 1 1 calc R . .
C4 C 0.4774(7) 0.4154(3) 0.78427(15) 0.0480(18) Uani 1 1 d . . .
C5 C 0.3826(7) 0.3778(3) 0.77679(18) 0.057(2) Uani 1 1 d . . .
C6 C 0.4166(8) 0.3264(3) 0.76573(19) 0.068(2) Uani 1 1 d . . .
H6A H 0.3530 0.2998 0.7608 0.082 Uiso 1 1 calc R . .
C7 C 0.5377(9) 0.3129(3) 0.76171(19) 0.066(2) Uani 1 1 d . . .
H7 H 0.5583 0.2776 0.7537 0.080 Uiso 1 1 calc R . .
C8 C 0.6315(8) 0.3512(3) 0.76932(17) 0.059(2) Uani 1 1 d . . .
H8 H 0.7162 0.3413 0.7663 0.070 Uiso 1 1 calc R . .
C9 C 0.6061(7) 0.4034(3) 0.78125(17) 0.0540(19) Uani 1 1 d . . .
C10 C 0.2439(8) 0.3919(4) 0.7811(2) 0.078(3) Uani 1 1 d . . .
H10 H 0.2364 0.4317 0.7814 0.094 Uiso 1 1 calc R . .
C11 C 0.1970(8) 0.3737(4) 0.8151(2) 0.098(3) Uani 1 1 d . . .
H11A H 0.2024 0.3347 0.8152 0.147 Uiso 1 1 calc R . .
H11B H 0.1098 0.3843 0.8179 0.147 Uiso 1 1 calc R . .
H11C H 0.2490 0.3905 0.8339 0.147 Uiso 1 1 calc R . .
C12 C 0.1600(8) 0.3666(4) 0.7517(2) 0.101(3) Uani 1 1 d . . .
H12A H 0.1861 0.3800 0.7303 0.151 Uiso 1 1 calc R . .
H12B H 0.0727 0.3761 0.7555 0.151 Uiso 1 1 calc R . .
H12C H 0.1678 0.3276 0.7506 0.151 Uiso 1 1 calc R . .
C13 C 0.7079(7) 0.4435(3) 0.7893(2) 0.064(2) Uani 1 1 d . . .
H13 H 0.6700 0.4758 0.8010 0.077 Uiso 1 1 calc R . .
C14 C 0.8051(9) 0.4230(4) 0.8131(2) 0.103(3) Uani 1 1 d . . .
H14A H 0.7638 0.4062 0.8315 0.154 Uiso 1 1 calc R . .
H14B H 0.8583 0.4529 0.8226 0.154 Uiso 1 1 calc R . .
H14C H 0.8566 0.3967 0.8007 0.154 Uiso 1 1 calc R . .
C15 C 0.7706(10) 0.4611(4) 0.7578(3) 0.124(4) Uani 1 1 d . . .
H15A H 0.8226 0.4322 0.7484 0.186 Uiso 1 1 calc R . .
H15B H 0.8231 0.4929 0.7640 0.186 Uiso 1 1 calc R . .
H15C H 0.7064 0.4697 0.7409 0.186 Uiso 1 1 calc R . .
C16 C 0.3935(7) 0.5776(3) 0.85500(16) 0.0447(17) Uani 1 1 d . . .
C17 C 0.2713(8) 0.5842(3) 0.86562(19) 0.060(2) Uani 1 1 d . . .
C18 C 0.2527(8) 0.6216(3) 0.8929(2) 0.069(2) Uani 1 1 d . . .
H18 H 0.1709 0.6274 0.9010 0.082 Uiso 1 1 calc R . .
C19 C 0.3544(11) 0.6505(3) 0.90795(19) 0.075(3) Uani 1 1 d . . .
H19 H 0.3413 0.6762 0.9263 0.089 Uiso 1 1 calc R . .
C20 C 0.4741(9) 0.6425(3) 0.8967(2) 0.064(2) Uani 1 1 d . . .
H20 H 0.5427 0.6623 0.9073 0.077 Uiso 1 1 calc R . .
C21 C 0.4934(8) 0.6048(3) 0.86941(18) 0.054(2) Uani 1 1 d . . .
C22 C 0.1625(8) 0.5529(4) 0.8496(2) 0.077(3) Uani 1 1 d . . .
H22 H 0.1951 0.5300 0.8301 0.092 Uiso 1 1 calc R . .
C23 C 0.0615(8) 0.5880(4) 0.8350(3) 0.104(3) Uani 1 1 d . . .
H23A H 0.0280 0.6116 0.8533 0.156 Uiso 1 1 calc R . .
H23B H -0.0061 0.5653 0.8243 0.156 Uiso 1 1 calc R . .
H23C H 0.0978 0.6098 0.8180 0.156 Uiso 1 1 calc R . .
C24 C 0.1076(10) 0.5157(4) 0.8739(3) 0.122(4) Uani 1 1 d . . .
H24A H 0.1754 0.4977 0.8855 0.183 Uiso 1 1 calc R . .
H24B H 0.0532 0.4890 0.8612 0.183 Uiso 1 1 calc R . .
H24C H 0.0587 0.5364 0.8906 0.183 Uiso 1 1 calc R . .
C25 C 0.6236(9) 0.5977(4) 0.8575(2) 0.077(3) Uani 1 1 d . . .
H25 H 0.6204 0.5686 0.8388 0.092 Uiso 1 1 calc R . .
C26 C 0.7130(8) 0.5803(3) 0.8849(2) 0.082(3) Uani 1 1 d . . .
H26A H 0.7147 0.6070 0.9043 0.123 Uiso 1 1 calc R . .
H26B H 0.7971 0.5768 0.8759 0.123 Uiso 1 1 calc R . .
H26C H 0.6849 0.5457 0.8923 0.123 Uiso 1 1 calc R . .
C27 C 0.6772(11) 0.6461(5) 0.8435(3) 0.154(5) Uani 1 1 d . . .
H27A H 0.6303 0.6536 0.8227 0.231 Uiso 1 1 calc R . .
H27B H 0.7651 0.6400 0.8382 0.231 Uiso 1 1 calc R . .
H27C H 0.6717 0.6767 0.8602 0.231 Uiso 1 1 calc R . .
C28 C 0.6274(6) 0.3492(2) 0.93736(15) 0.0399(16) Uani 1 1 d . . .
C29 C 0.7041(10) 0.2722(3) 0.95431(19) 0.093(3) Uani 1 1 d . . .
H29 H 0.7383 0.2374 0.9534 0.111 Uiso 1 1 calc R . .
C30 C 0.6733(9) 0.3003(3) 0.98193(19) 0.083(3) Uani 1 1 d . . .
H30 H 0.6820 0.2902 1.0046 0.099 Uiso 1 1 calc R . .
C31 C 0.7064(8) 0.2859(2) 0.89209(15) 0.0450(18) Uani 1 1 d . . .
C32 C 0.8280(7) 0.2944(2) 0.88141(17) 0.0470(18) Uani 1 1 d . . .
C33 C 0.8518(7) 0.2784(3) 0.84781(18) 0.0535(19) Uani 1 1 d . . .
H33 H 0.9337 0.2830 0.8397 0.064 Uiso 1 1 calc R . .
C34 C 0.7599(8) 0.2561(3) 0.82621(18) 0.058(2) Uani 1 1 d . . .
H34 H 0.7780 0.2466 0.8032 0.069 Uiso 1 1 calc R . .
C35 C 0.6430(8) 0.2476(3) 0.83736(19) 0.059(2) Uani 1 1 d . . .
H35 H 0.5802 0.2315 0.8223 0.071 Uiso 1 1 calc R . .
C36 C 0.6141(7) 0.2627(3) 0.87155(18) 0.0495(19) Uani 1 1 d . . .
C37 C 0.9307(8) 0.3205(3) 0.90472(19) 0.063(2) Uani 1 1 d . . .
H37 H 0.8986 0.3226 0.9283 0.076 Uiso 1 1 calc R . .
C38 C 0.9587(10) 0.3775(3) 0.8959(2) 0.107(4) Uani 1 1 d . . .
H38A H 1.0025 0.3767 0.8744 0.161 Uiso 1 1 calc R . .
H38B H 1.0115 0.3958 0.9140 0.161 Uiso 1 1 calc R . .
H38C H 0.8801 0.3967 0.8935 0.161 Uiso 1 1 calc R . .
C39 C 1.0478(9) 0.2856(4) 0.9049(3) 0.120(4) Uani 1 1 d . . .
H39A H 1.0266 0.2508 0.9132 0.181 Uiso 1 1 calc R . .
H39B H 1.1130 0.3034 0.9198 0.181 Uiso 1 1 calc R . .
H39C H 1.0783 0.2803 0.8818 0.181 Uiso 1 1 calc R . .
C40 C 0.4810(8) 0.2529(3) 0.8838(2) 0.074(3) Uani 1 1 d . . .
H40 H 0.4731 0.2735 0.9062 0.089 Uiso 1 1 calc R . .
C41 C 0.3808(10) 0.2731(4) 0.8593(3) 0.138(5) Uani 1 1 d . . .
H41A H 0.3891 0.2548 0.8367 0.207 Uiso 1 1 calc R . .
H41B H 0.3918 0.3117 0.8579 0.207 Uiso 1 1 calc R . .
H41C H 0.2975 0.2655 0.8677 0.207 Uiso 1 1 calc R . .
C42 C 0.4623(10) 0.1939(4) 0.8892(3) 0.126(4) Uani 1 1 d . . .
H42A H 0.4851 0.1723 0.8687 0.189 Uiso 1 1 calc R . .
H42B H 0.3744 0.1869 0.8940 0.189 Uiso 1 1 calc R . .
H42C H 0.5155 0.1844 0.9085 0.189 Uiso 1 1 calc R . .
C43 C 0.5891(7) 0.3901(2) 0.99506(15) 0.0404(17) Uani 1 1 d . . .
C44 C 0.6801(7) 0.4257(3) 1.00832(18) 0.0520(19) Uani 1 1 d . . .
C45 C 0.6454(8) 0.4649(3) 1.03250(18) 0.059(2) Uani 1 1 d . . .
H45 H 0.7064 0.4896 1.0426 0.071 Uiso 1 1 calc R . .
C46 C 0.5237(8) 0.4684(3) 1.04193(17) 0.057(2) Uani 1 1 d . . .
H46 H 0.5008 0.4954 1.0586 0.068 Uiso 1 1 calc R . .
C47 C 0.4350(7) 0.4335(3) 1.02777(16) 0.0506(19) Uani 1 1 d . . .
H47 H 0.3509 0.4371 1.0345 0.061 Uiso 1 1 calc R . .
C48 C 0.4638(7) 0.3934(2) 1.00402(15) 0.0441(17) Uani 1 1 d . . .
C49 C 0.8156(8) 0.4223(4) 0.9968(2) 0.081(3) Uani 1 1 d . . .
H49 H 0.8217 0.3881 0.9824 0.098 Uiso 1 1 calc R . .
C50 C 0.8479(8) 0.4673(4) 0.9745(2) 0.095(3) Uani 1 1 d . . .
H50A H 0.8388 0.5019 0.9874 0.143 Uiso 1 1 calc R . .
H50B H 0.7913 0.4654 0.9545 0.143 Uiso 1 1 calc R . .
H50C H 0.9345 0.4636 0.9673 0.143 Uiso 1 1 calc R . .
C51 C 0.9070(10) 0.4186(5) 1.0264(3) 0.159(6) Uani 1 1 d . . .
H51A H 0.8977 0.4497 1.0426 0.238 Uiso 1 1 calc R . .
H51B H 0.9925 0.4180 1.0182 0.238 Uiso 1 1 calc R . .
H51C H 0.8899 0.3858 1.0377 0.238 Uiso 1 1 calc R . .
C52 C 0.3651(9) 0.3543(3) 0.9888(2) 0.078(3) Uani 1 1 d . . .
H52 H 0.3970 0.3376 0.9671 0.094 Uiso 1 1 calc R . .
C53 C 0.2408(9) 0.3794(5) 0.9810(3) 0.159(6) Uani 1 1 d . . .
H53A H 0.2145 0.4012 1.0010 0.239 Uiso 1 1 calc R . .
H53B H 0.1780 0.3512 0.9750 0.239 Uiso 1 1 calc R . .
H53C H 0.2493 0.4020 0.9620 0.239 Uiso 1 1 calc R . .
C54 C 0.3482(12) 0.3085(4) 1.0141(3) 0.153(6) Uani 1 1 d . . .
H54A H 0.4079 0.2800 1.0089 0.229 Uiso 1 1 calc R . .
H54B H 0.2627 0.2938 1.0117 0.229 Uiso 1 1 calc R . .
H54C H 0.3635 0.3234 1.0375 0.229 Uiso 1 1 calc R . .
C55 C 1.0853(7) 0.5544(3) 0.67511(18) 0.062(2) Uani 1 1 d . . .
C56 C 1.1272(9) 0.4975(4) 0.7174(2) 0.082(3) Uani 1 1 d . . .
H56 H 1.1452 0.4659 0.7284 0.099 Uiso 1 1 calc R . .
C57 C 1.1123(8) 0.5470(4) 0.7322(2) 0.077(3) Uani 1 1 d . . .
H57 H 1.1186 0.5571 0.7558 0.093 Uiso 1 1 calc R . .
C58 C 1.1258(9) 0.4587(3) 0.6562(2) 0.069(2) Uani 1 1 d . . .
C59 C 1.2471(9) 0.4510(4) 0.6432(3) 0.092(3) Uani 1 1 d . . .
C60 C 1.2595(11) 0.4104(5) 0.6182(3) 0.137(5) Uani 1 1 d . . .
H60 H 1.3385 0.4040 0.6084 0.164 Uiso 1 1 calc R . .
C61 C 1.1587(13) 0.3794(5) 0.6076(3) 0.131(5) Uani 1 1 d . . .
H61 H 1.1684 0.3513 0.5905 0.157 Uiso 1 1 calc R . .
C62 C 1.0416(12) 0.3878(4) 0.6212(3) 0.124(4) Uani 1 1 d . . .
H62 H 0.9728 0.3658 0.6128 0.149 Uiso 1 1 calc R . .
C63 C 1.0233(10) 0.4266(4) 0.6461(2) 0.090(3) Uani 1 1 d . . .
C64 C 1.3616(11) 0.4844(5) 0.6556(4) 0.143(6) Uani 1 1 d . . .
H64 H 1.3334 0.5130 0.6726 0.171 Uiso 1 1 calc R . .
C65 C 1.4123(14) 0.5117(6) 0.6255(4) 0.209(8) Uani 1 1 d . . .
H65A H 1.4134 0.4858 0.6057 0.313 Uiso 1 1 calc R . .
H65B H 1.4975 0.5251 0.6310 0.313 Uiso 1 1 calc R . .
H65C H 1.3586 0.5416 0.6203 0.313 Uiso 1 1 calc R . .
C66 C 1.4544(11) 0.4466(6) 0.6749(3) 0.164(6) Uani 1 1 d . . .
H66A H 1.4099 0.4300 0.6929 0.246 Uiso 1 1 calc R . .
H66B H 1.5255 0.4679 0.6850 0.246 Uiso 1 1 calc R . .
H66C H 1.4849 0.4186 0.6588 0.246 Uiso 1 1 calc R . .
C67 C 0.8922(11) 0.4346(5) 0.6607(3) 0.124(5) Uani 1 1 d . . .
H67 H 0.8960 0.4654 0.6783 0.149 Uiso 1 1 calc R . .
C68 C 0.7940(11) 0.4477(5) 0.6310(4) 0.160(5) Uani 1 1 d . . .
H68A H 0.8234 0.4791 0.6199 0.240 Uiso 1 1 calc R . .
H68B H 0.7121 0.4549 0.6406 0.240 Uiso 1 1 calc R . .
H68C H 0.7866 0.4169 0.6142 0.240 Uiso 1 1 calc R . .
C69 C 0.8560(12) 0.3842(6) 0.6773(3) 0.170(6) Uani 1 1 d . . .
H69A H 0.8068 0.3604 0.6611 0.256 Uiso 1 1 calc R . .
H69B H 0.8060 0.3937 0.6972 0.256 Uiso 1 1 calc R . .
H69C H 0.9319 0.3660 0.6845 0.256 Uiso 1 1 calc R . .
C70 C 1.0657(8) 0.6371(3) 0.7118(2) 0.065(2) Uani 1 1 d . . .
C71 C 1.1693(9) 0.6712(4) 0.7167(2) 0.075(3) Uani 1 1 d . . .
C72 C 1.1468(10) 0.7272(4) 0.7208(2) 0.087(3) Uani 1 1 d . . .
H72 H 1.2150 0.7520 0.7240 0.104 Uiso 1 1 calc R . .
C73 C 1.0279(12) 0.7451(4) 0.7203(2) 0.096(3) Uani 1 1 d . . .
H73 H 1.0140 0.7825 0.7227 0.115 Uiso 1 1 calc R . .
C74 C 0.9220(11) 0.7090(4) 0.7164(2) 0.099(3) Uani 1 1 d . . .
H74 H 0.8396 0.7226 0.7168 0.119 Uiso 1 1 calc R . .
C75 C 0.9399(9) 0.6539(4) 0.7121(2) 0.084(3) Uani 1 1 d . . .
C76 C 1.3012(9) 0.6510(4) 0.7156(3) 0.095(3) Uani 1 1 d . . .
H76 H 1.2991 0.6121 0.7198 0.114 Uiso 1 1 calc R . .
C77 C 1.3494(10) 0.6567(5) 0.6790(3) 0.142(5) Uani 1 1 d . . .
H77A H 1.2966 0.6348 0.6626 0.212 Uiso 1 1 calc R . .
H77B H 1.4360 0.6446 0.6779 0.212 Uiso 1 1 calc R . .
H77C H 1.3457 0.6943 0.6737 0.212 Uiso 1 1 calc R . .
C78 C 1.3854(10) 0.6804(4) 0.7434(3) 0.122(4) Uani 1 1 d . . .
H78A H 1.4042 0.7167 0.7371 0.182 Uiso 1 1 calc R . .
H78B H 1.4636 0.6609 0.7459 0.182 Uiso 1 1 calc R . .
H78C H 1.3422 0.6824 0.7650 0.182 Uiso 1 1 calc R . .
C79 C 0.8254(10) 0.6162(4) 0.7093(3) 0.112(4) Uani 1 1 d . . .
H79 H 0.8561 0.5798 0.7020 0.135 Uiso 1 1 calc R . .
C80 C 0.7312(10) 0.6314(6) 0.6819(3) 0.165(6) Uani 1 1 d . . .
H80A H 0.6737 0.6011 0.6759 0.247 Uiso 1 1 calc R . .
H80B H 0.7758 0.6404 0.6617 0.247 Uiso 1 1 calc R . .
H80C H 0.6836 0.6624 0.6905 0.247 Uiso 1 1 calc R . .
C81 C 0.7677(13) 0.6120(5) 0.7444(4) 0.170(6) Uani 1 1 d . . .
H81A H 0.8313 0.5998 0.7603 0.255 Uiso 1 1 calc R . .
H81B H 0.6973 0.5864 0.7423 0.255 Uiso 1 1 calc R . .
H81C H 0.7380 0.6472 0.7528 0.255 Uiso 1 1 calc R . .
C82 C 0.8925(7) 0.6575(3) 0.55066(17) 0.0540(19) Uani 1 1 d . . .
C83 C 0.8602(8) 0.6995(3) 0.5015(2) 0.063(2) Uani 1 1 d . . .
H83 H 0.8582 0.7054 0.4780 0.076 Uiso 1 1 calc R . .
C84 C 0.8263(8) 0.7337(3) 0.5271(2) 0.066(2) Uani 1 1 d . . .
H84 H 0.7938 0.7685 0.5251 0.079 Uiso 1 1 calc R . .
C85 C 0.9232(8) 0.6053(3) 0.49569(19) 0.061(2) Uani 1 1 d . . .
C86 C 0.8240(8) 0.5682(3) 0.4886(2) 0.075(3) Uani 1 1 d . . .
C87 C 0.8476(10) 0.5233(4) 0.4671(2) 0.089(3) Uani 1 1 d . . .
H87 H 0.7826 0.4977 0.4612 0.107 Uiso 1 1 calc R . .
C88 C 0.9661(11) 0.5157(4) 0.4542(2) 0.089(3) Uani 1 1 d . . .
H88 H 0.9822 0.4841 0.4404 0.107 Uiso 1 1 calc R . .
C89 C 1.0594(10) 0.5529(3) 0.4608(2) 0.088(3) Uani 1 1 d . . .
H89 H 1.1378 0.5475 0.4505 0.105 Uiso 1 1 calc R . .
C90 C 1.0429(8) 0.5986(3) 0.4823(2) 0.071(2) Uani 1 1 d . . .
C91 C 0.6958(9) 0.5757(4) 0.5035(3) 0.094(3) Uani 1 1 d . . .
H91 H 0.6917 0.6135 0.5132 0.113 Uiso 1 1 calc R . .
C92 C 0.6705(9) 0.5406(4) 0.5311(3) 0.106(3) Uani 1 1 d . . .
H92A H 0.6607 0.5035 0.5217 0.159 Uiso 1 1 calc R . .
H92B H 0.5935 0.5519 0.5423 0.159 Uiso 1 1 calc R . .
H92C H 0.7406 0.5433 0.5478 0.159 Uiso 1 1 calc R . .
C93 C 0.5960(9) 0.5683(5) 0.4746(3) 0.135(4) Uani 1 1 d . . .
H93A H 0.5851 0.5301 0.4677 0.202 Uiso 1 1 calc R . .
H93B H 0.6229 0.5873 0.4552 0.202 Uiso 1 1 calc R . .
H93C H 0.5164 0.5827 0.4824 0.202 Uiso 1 1 calc R . .
C94 C 1.1491(9) 0.6398(3) 0.4905(3) 0.085(3) Uani 1 1 d . . .
H94 H 1.1101 0.6750 0.4970 0.102 Uiso 1 1 calc R . .
C95 C 1.2322(10) 0.6254(5) 0.5200(2) 0.129(4) Uani 1 1 d . . .
H95A H 1.1867 0.6304 0.5411 0.194 Uiso 1 1 calc R . .
H95B H 1.3073 0.6484 0.5215 0.194 Uiso 1 1 calc R . .
H95C H 1.2566 0.5879 0.5165 0.194 Uiso 1 1 calc R . .
C96 C 1.2307(9) 0.6473(4) 0.4597(2) 0.103(3) Uani 1 1 d . . .
H96A H 1.2636 0.6126 0.4514 0.154 Uiso 1 1 calc R . .
H96B H 1.3004 0.6720 0.4665 0.154 Uiso 1 1 calc R . .
H96C H 1.1800 0.6621 0.4416 0.154 Uiso 1 1 calc R . .
C97 C 0.8179(8) 0.7327(3) 0.59086(18) 0.061(2) Uani 1 1 d . . .
C98 C 0.9125(8) 0.7588(3) 0.6105(2) 0.067(2) Uani 1 1 d . . .
C99 C 0.8770(11) 0.7852(3) 0.6413(2) 0.088(3) Uani 1 1 d . . .
H99 H 0.9385 0.8044 0.6553 0.105 Uiso 1 1 calc R . .
C100 C 0.7556(10) 0.7838(4) 0.6515(3) 0.097(3) Uani 1 1 d . . .
H100 H 0.7351 0.8016 0.6726 0.116 Uiso 1 1 calc R . .
C101 C 0.6645(10) 0.7574(4) 0.6322(2) 0.097(3) Uani 1 1 d . . .
H101 H 0.5809 0.7573 0.6397 0.116 Uiso 1 1 calc R . .
C102 C 0.6927(8) 0.7302(3) 0.6009(2) 0.073(2) Uani 1 1 d . . .
C103 C 0.5933(9) 0.6990(4) 0.5785(2) 0.087(3) Uani 1 1 d . . .
H103 H 0.6278 0.6892 0.5557 0.105 Uiso 1 1 calc R . .
C104 C 0.5610(11) 0.6487(4) 0.5956(3) 0.141(5) Uani 1 1 d . . .
H10A H 0.6369 0.6279 0.5988 0.212 Uiso 1 1 calc R . .
H10B H 0.4998 0.6272 0.5813 0.212 Uiso 1 1 calc R . .
H10C H 0.5253 0.6584 0.6177 0.212 Uiso 1 1 calc R . .
C105 C 0.4748(10) 0.7320(5) 0.5744(3) 0.131(4) Uani 1 1 d . . .
H10D H 0.4420 0.7420 0.5968 0.196 Uiso 1 1 calc R . .
H10E H 0.4116 0.7106 0.5607 0.196 Uiso 1 1 calc R . .
H10F H 0.4950 0.7644 0.5630 0.196 Uiso 1 1 calc R . .
C106 C 1.0489(8) 0.7610(4) 0.5981(2) 0.090(3) Uani 1 1 d . . .
H106 H 1.0600 0.7286 0.5822 0.108 Uiso 1 1 calc R . .
C107 C 1.1453(9) 0.7580(4) 0.6271(3) 0.122(4) Uani 1 1 d . . .
H10G H 1.2293 0.7553 0.6179 0.184 Uiso 1 1 calc R . .
H10H H 1.1276 0.7265 0.6396 0.184 Uiso 1 1 calc R . .
H10I H 1.1411 0.7904 0.6425 0.184 Uiso 1 1 calc R . .
C108 C 1.0700(10) 0.8086(5) 0.5785(3) 0.146(5) Uani 1 1 d . . .
H10J H 1.0682 0.8411 0.5938 0.219 Uiso 1 1 calc R . .
H10K H 1.0040 0.8101 0.5608 0.219 Uiso 1 1 calc R . .
H10L H 1.1516 0.8061 0.5679 0.219 Uiso 1 1 calc R . .
C109 C 0.4044(7) 0.8063(3) 0.37021(16) 0.051(2) Uani 1 1 d . . .
C110 C 0.3789(7) 0.7243(3) 0.34180(17) 0.060(2) Uani 1 1 d . . .
H110 H 0.3779 0.6969 0.3239 0.072 Uiso 1 1 calc R . .
C111 C 0.3496(8) 0.7186(3) 0.37422(18) 0.068(2) Uani 1 1 d . . .
H111 H 0.3228 0.6866 0.3835 0.081 Uiso 1 1 calc R . .
C112 C 0.4373(7) 0.8009(2) 0.30832(15) 0.0414(17) Uani 1 1 d . . .
C113 C 0.5628(7) 0.8088(3) 0.30052(17) 0.0525(19) Uani 1 1 d . . .
C114 C 0.5860(8) 0.8296(3) 0.26966(17) 0.057(2) Uani 1 1 d . . .
H114 H 0.6698 0.8353 0.2632 0.068 Uiso 1 1 calc R . .
C115 C 0.4874(9) 0.8421(3) 0.24814(17) 0.061(2) Uani 1 1 d . . .
H115 H 0.5051 0.8557 0.2269 0.073 Uiso 1 1 calc R . .
C116 C 0.3665(8) 0.8354(3) 0.25660(16) 0.0521(19) Uani 1 1 d . . .
H116 H 0.3006 0.8449 0.2416 0.063 Uiso 1 1 calc R . .
C117 C 0.3389(7) 0.8143(2) 0.28768(16) 0.0450(18) Uani 1 1 d . . .
C118 C 0.6690(7) 0.7962(3) 0.32440(18) 0.062(2) Uani 1 1 d . . .
H118 H 0.6328 0.7947 0.3474 0.075 Uiso 1 1 calc R . .
C119 C 0.7710(8) 0.8387(4) 0.3278(2) 0.100(3) Uani 1 1 d . . .
H11D H 0.8404 0.8266 0.3419 0.151 Uiso 1 1 calc R . .
H11E H 0.7376 0.8719 0.3384 0.151 Uiso 1 1 calc R . .
H11F H 0.8011 0.8452 0.3052 0.151 Uiso 1 1 calc R . .
C120 C 0.7196(11) 0.7425(4) 0.3154(3) 0.149(5) Uani 1 1 d . . .
H12D H 0.6507 0.7161 0.3129 0.224 Uiso 1 1 calc R . .
H12E H 0.7786 0.7328 0.3333 0.224 Uiso 1 1 calc R . .
H12F H 0.7629 0.7430 0.2939 0.224 Uiso 1 1 calc R . .
C121 C 0.2011(7) 0.8071(3) 0.29790(17) 0.055(2) Uani 1 1 d . . .
H121 H 0.2022 0.7846 0.3178 0.066 Uiso 1 1 calc R . .
C122 C 0.1496(9) 0.8604(4) 0.3097(2) 0.099(3) Uani 1 1 d . . .
H12G H 0.1348 0.8816 0.2902 0.149 Uiso 1 1 calc R . .
H12H H 0.2098 0.8793 0.3257 0.149 Uiso 1 1 calc R . .
H12I H 0.0706 0.8550 0.3210 0.149 Uiso 1 1 calc R . .
C123 C 0.1225(8) 0.7779(4) 0.2706(2) 0.109(4) Uani 1 1 d . . .
H12J H 0.0371 0.7736 0.2784 0.164 Uiso 1 1 calc R . .
H12K H 0.1578 0.7426 0.2650 0.164 Uiso 1 1 calc R . .
H12L H 0.1208 0.7984 0.2503 0.164 Uiso 1 1 calc R . .
C124 C 0.3411(9) 0.7792(3) 0.42712(16) 0.057(2) Uani 1 1 d . . .
C125 C 0.4429(10) 0.7761(3) 0.4484(2) 0.076(3) Uani 1 1 d . . .
C126 C 0.4263(10) 0.7836(4) 0.4839(2) 0.085(3) Uani 1 1 d . . .
H126 H 0.4947 0.7819 0.4997 0.102 Uiso 1 1 calc R . .
C127 C 0.3075(12) 0.7935(4) 0.4945(2) 0.095(3) Uani 1 1 d . . .
H127 H 0.2936 0.7971 0.5181 0.114 Uiso 1 1 calc R . .
C128 C 0.2075(9) 0.7983(3) 0.4722(2) 0.080(3) Uani 1 1 d . . .
H128 H 0.1273 0.8064 0.4808 0.097 Uiso 1 1 calc R . .
C129 C 0.2224(9) 0.7913(3) 0.4372(2) 0.069(2) Uani 1 1 d . . .
C130 C 0.5697(10) 0.7636(4) 0.4371(2) 0.092(3) Uani 1 1 d . . .
H130 H 0.5685 0.7680 0.4122 0.110 Uiso 1 1 calc R . .
C131 C 0.6760(9) 0.8012(4) 0.4530(2) 0.114(4) Uani 1 1 d . . .
H13A H 0.6844 0.7969 0.4774 0.171 Uiso 1 1 calc R . .
H13B H 0.6558 0.8385 0.4493 0.171 Uiso 1 1 calc R . .
H13C H 0.7550 0.7921 0.4422 0.171 Uiso 1 1 calc R . .
C132 C 0.6034(11) 0.7076(5) 0.4413(3) 0.148(5) Uani 1 1 d . . .
H13D H 0.6308 0.7038 0.4649 0.223 Uiso 1 1 calc R . .
H13E H 0.6715 0.6975 0.4262 0.223 Uiso 1 1 calc R . .
H13F H 0.5304 0.6842 0.4356 0.223 Uiso 1 1 calc R . .
C133 C 0.1167(9) 0.7983(4) 0.4127(2) 0.084(3) Uani 1 1 d . . .
H133 H 0.1493 0.7915 0.3893 0.101 Uiso 1 1 calc R . .
C134 C 0.0697(12) 0.8537(5) 0.4155(3) 0.149(5) Uani 1 1 d . . .
H13G H 0.0269 0.8600 0.4369 0.224 Uiso 1 1 calc R . .
H13H H 0.0109 0.8587 0.3965 0.224 Uiso 1 1 calc R . .
H13I H 0.1401 0.8790 0.4148 0.224 Uiso 1 1 calc R . .
C135 C 0.0124(10) 0.7585(4) 0.4164(3) 0.128(4) Uani 1 1 d . . .
H13J H 0.0460 0.7223 0.4153 0.193 Uiso 1 1 calc R . .
H13K H -0.0505 0.7613 0.3981 0.193 Uiso 1 1 calc R . .
H13L H -0.0264 0.7661 0.4384 0.193 Uiso 1 1 calc R . .
C136 C 0.6085(6) 1.0308(3) 0.39148(15) 0.0397(16) Uani 1 1 d . . .
C137 C 0.6667(6) 1.1077(3) 0.36870(15) 0.0399(16) Uani 1 1 d . . .
H137 H 0.6927 1.1318 0.3526 0.048 Uiso 1 1 calc R . .
C138 C 0.6411(6) 1.1204(3) 0.40112(16) 0.0436(17) Uani 1 1 d . . .
H138 H 0.6456 1.1551 0.4125 0.052 Uiso 1 1 calc R . .
C139 C 0.6723(6) 1.0229(2) 0.33195(14) 0.0359(16) Uani 1 1 d . . .
C140 C 0.5745(7) 1.0106(3) 0.30871(15) 0.0459(18) Uani 1 1 d . . .
C141 C 0.6026(8) 0.9825(3) 0.27891(16) 0.059(2) Uani 1 1 d . . .
H141 H 0.5379 0.9744 0.2623 0.071 Uiso 1 1 calc R . .
C142 C 0.7207(8) 0.9660(3) 0.27255(17) 0.057(2) Uani 1 1 d . . .
H142 H 0.7375 0.9465 0.2517 0.069 Uiso 1 1 calc R . .
C143 C 0.8141(7) 0.9772(3) 0.29578(16) 0.0523(19) Uani 1 1 d . . .
H143 H 0.8959 0.9649 0.2911 0.063 Uiso 1 1 calc R . .
C144 C 0.7939(7) 1.0063(3) 0.32633(15) 0.0421(17) Uani 1 1 d . . .
C145 C 0.4421(7) 1.0287(4) 0.31585(17) 0.066(2) Uani 1 1 d . . .
H145 H 0.4397 1.0396 0.3407 0.079 Uiso 1 1 calc R . .
C146 C 0.3441(8) 0.9834(4) 0.30829(19) 0.093(3) Uani 1 1 d . . .
H14D H 0.2606 0.9969 0.3133 0.140 Uiso 1 1 calc R . .
H14E H 0.3630 0.9538 0.3225 0.140 Uiso 1 1 calc R . .
H14F H 0.3464 0.9706 0.2843 0.140 Uiso 1 1 calc R . .
C147 C 0.4132(8) 1.0784(4) 0.2968(3) 0.103(3) Uani 1 1 d . . .
H14G H 0.4782 1.1059 0.3025 0.154 Uiso 1 1 calc R . .
H14H H 0.3316 1.0923 0.3034 0.154 Uiso 1 1 calc R . .
H14I H 0.4114 1.0689 0.2723 0.154 Uiso 1 1 calc R . .
C148 C 0.8985(6) 1.0182(3) 0.35294(16) 0.0494(18) Uani 1 1 d . . .
H148 H 0.8612 1.0379 0.3730 0.059 Uiso 1 1 calc R . .
C149 C 0.9524(9) 0.9664(3) 0.3649(2) 0.091(3) Uani 1 1 d . . .
H14J H 0.8844 0.9437 0.3722 0.136 Uiso 1 1 calc R . .
H14K H 1.0118 0.9749 0.3840 0.136 Uiso 1 1 calc R . .
H14L H 0.9955 0.9475 0.3462 0.136 Uiso 1 1 calc R . .
C150 C 1.0014(8) 1.0542(4) 0.3401(2) 0.084(3) Uani 1 1 d . . .
H15D H 1.0430 1.0351 0.3212 0.126 Uiso 1 1 calc R . .
H15E H 1.0629 1.0636 0.3586 0.126 Uiso 1 1 calc R . .
H15F H 0.9641 1.0869 0.3324 0.126 Uiso 1 1 calc R . .
C151 C 0.5791(7) 1.0714(3) 0.45006(15) 0.0453(18) Uani 1 1 d . . .
C152 C 0.4569(6) 1.0782(3) 0.46018(15) 0.0487(18) Uani 1 1 d . . .
C153 C 0.4371(7) 1.0780(3) 0.49502(17) 0.065(2) Uani 1 1 d . . .
H153 H 0.3551 1.0840 0.5029 0.078 Uiso 1 1 calc R . .
C154 C 0.5296(8) 1.0697(3) 0.51777(17) 0.062(2) Uani 1 1 d . . .
H154 H 0.5124 1.0693 0.5412 0.074 Uiso 1 1 calc R . .
C155 C 0.6495(8) 1.0618(3) 0.50682(16) 0.059(2) Uani 1 1 d . . .
H155 H 0.7147 1.0565 0.5231 0.071 Uiso 1 1 calc R . .
C156 C 0.6777(6) 1.0613(3) 0.47272(15) 0.0466(18) Uani 1 1 d . . .
C157 C 0.3525(7) 1.0862(4) 0.43479(18) 0.066(2) Uani 1 1 d . . .
H157 H 0.3908 1.0866 0.4120 0.079 Uiso 1 1 calc R . .
C158 C 0.2553(8) 1.0419(4) 0.4324(2) 0.091(3) Uani 1 1 d . . .
H15G H 0.2952 1.0078 0.4260 0.136 Uiso 1 1 calc R . .
H15H H 0.1912 1.0491 0.4151 0.136 Uiso 1 1 calc R . .
H15I H 0.2163 1.0399 0.4544 0.136 Uiso 1 1 calc R . .
C159 C 0.2935(10) 1.1395(4) 0.4418(2) 0.108(3) Uani 1 1 d . . .
H15J H 0.2686 1.1433 0.4655 0.162 Uiso 1 1 calc R . .
H15K H 0.2195 1.1421 0.4268 0.162 Uiso 1 1 calc R . .
H15L H 0.3537 1.1680 0.4377 0.162 Uiso 1 1 calc R . .
C160 C 0.8094(7) 1.0497(3) 0.46101(17) 0.060(2) Uani 1 1 d . . .
H160 H 0.8139 1.0609 0.4373 0.072 Uiso 1 1 calc R . .
C161 C 0.8360(8) 0.9904(3) 0.4597(2) 0.082(3) Uani 1 1 d . . .
H16A H 0.8336 0.9780 0.4827 0.123 Uiso 1 1 calc R . .
H16B H 0.9191 0.9839 0.4506 0.123 Uiso 1 1 calc R . .
H16C H 0.7726 0.9708 0.4451 0.123 Uiso 1 1 calc R . .
C162 C 0.9124(8) 1.0804(4) 0.4819(2) 0.099(3) Uani 1 1 d . . .
H16D H 0.8952 1.1188 0.4827 0.149 Uiso 1 1 calc R . .
H16E H 0.9931 1.0737 0.4714 0.149 Uiso 1 1 calc R . .
H16F H 0.9152 1.0685 0.5050 0.149 Uiso 1 1 calc R . .
C163 C 1.0745(7) 0.8347(2) 0.85684(16) 0.0484(19) Uani 1 1 d . . .
C164 C 1.1174(9) 0.7630(3) 0.82029(18) 0.082(3) Uani 1 1 d . . .
H164 H 1.1232 0.7408 0.7999 0.098 Uiso 1 1 calc R . .
C165 C 1.1580(9) 0.7520(3) 0.85116(18) 0.079(3) Uani 1 1 d . . .
H165 H 1.1971 0.7199 0.8570 0.094 Uiso 1 1 calc R . .
C166 C 1.0100(9) 0.8414(3) 0.79586(15) 0.054(2) Uani 1 1 d . . .
C167 C 1.0904(9) 0.8752(3) 0.78053(18) 0.062(2) Uani 1 1 d . . .
C168 C 1.0338(9) 0.9002(3) 0.75274(19) 0.073(3) Uani 1 1 d . . .
H168 H 1.0834 0.9230 0.7402 0.088 Uiso 1 1 calc R . .
C169 C 0.9108(9) 0.8923(3) 0.7437(2) 0.075(3) Uani 1 1 d . . .
H169 H 0.8756 0.9101 0.7253 0.090 Uiso 1 1 calc R . .
C170 C 0.8382(9) 0.8592(3) 0.7608(2) 0.073(2) Uani 1 1 d . . .
H170 H 0.7524 0.8545 0.7542 0.087 Uiso 1 1 calc R . .
C171 C 0.8852(9) 0.8325(3) 0.78721(18) 0.061(2) Uani 1 1 d . . .
C172 C 1.2235(10) 0.8853(4) 0.7907(2) 0.084(3) Uani 1 1 d . . .
H172 H 1.2434 0.8626 0.8099 0.101 Uiso 1 1 calc R . .
C173 C 1.2501(10) 0.9431(4) 0.8033(2) 0.107(4) Uani 1 1 d . . .
H17A H 1.2396 0.9662 0.7845 0.161 Uiso 1 1 calc R . .
H17B H 1.3362 0.9467 0.8126 0.161 Uiso 1 1 calc R . .
H17C H 1.1918 0.9538 0.8211 0.161 Uiso 1 1 calc R . .
C174 C 1.3096(11) 0.8680(5) 0.7617(3) 0.146(5) Uani 1 1 d . . .
H17D H 1.2968 0.8297 0.7554 0.219 Uiso 1 1 calc R . .
H17E H 1.3970 0.8748 0.7691 0.219 Uiso 1 1 calc R . .
H17F H 1.2901 0.8884 0.7420 0.219 Uiso 1 1 calc R . .
C175 C 0.8017(10) 0.7946(4) 0.8060(2) 0.094(3) Uani 1 1 d . . .
H175 H 0.8591 0.7698 0.8174 0.113 Uiso 1 1 calc R . .
C176 C 0.7284(11) 0.8195(4) 0.8316(3) 0.126(4) Uani 1 1 d . . .
H17G H 0.7822 0.8424 0.8472 0.189 Uiso 1 1 calc R . .
H17H H 0.6880 0.7920 0.8442 0.189 Uiso 1 1 calc R . .
H17I H 0.6643 0.8412 0.8212 0.189 Uiso 1 1 calc R . .
C177 C 0.7191(19) 0.7602(6) 0.7814(3) 0.294(14) Uani 1 1 d . . .
H17J H 0.6647 0.7375 0.7940 0.441 Uiso 1 1 calc R . .
H17K H 0.7713 0.7376 0.7665 0.441 Uiso 1 1 calc R . .
H17L H 0.6677 0.7831 0.7677 0.441 Uiso 1 1 calc R . .
C178 C 1.1582(7) 0.7993(2) 0.90912(16) 0.0433(17) Uani 1 1 d . . .
C179 C 1.2711(8) 0.8216(3) 0.92108(19) 0.061(2) Uani 1 1 d . . .
C180 C 1.2952(8) 0.8259(3) 0.9563(2) 0.072(2) Uani 1 1 d . . .
H180 H 1.3719 0.8408 0.9656 0.087 Uiso 1 1 calc R . .
C181 C 1.2069(10) 0.8084(3) 0.97643(18) 0.071(3) Uani 1 1 d . . .
H181 H 1.2214 0.8120 1.0003 0.086 Uiso 1 1 calc R . .
C182 C 1.0990(9) 0.7859(3) 0.96402(19) 0.063(2) Uani 1 1 d . . .
H182 H 1.0403 0.7734 0.9793 0.076 Uiso 1 1 calc R . .
C183 C 1.0708(7) 0.7804(3) 0.92945(17) 0.0506(19) Uani 1 1 d . . .
C184 C 1.3732(10) 0.8425(5) 0.8983(3) 0.107(4) Uani 1 1 d . . .
H184 H 1.3435 0.8347 0.8742 0.128 Uiso 1 1 calc R . .
C185 C 1.3892(11) 0.9024(5) 0.9042(3) 0.142(5) Uani 1 1 d . . .
H18A H 1.4248 0.9113 0.9271 0.213 Uiso 1 1 calc R . .
H18B H 1.3076 0.9193 0.9019 0.213 Uiso 1 1 calc R . .
H18C H 1.4456 0.9155 0.8874 0.213 Uiso 1 1 calc R . .
C186 C 1.4965(13) 0.8141(7) 0.9028(5) 0.300(14) Uani 1 1 d . . .
H18D H 1.5175 0.8130 0.9270 0.450 Uiso 1 1 calc R . .
H18E H 1.5627 0.8334 0.8919 0.450 Uiso 1 1 calc R . .
H18F H 1.4888 0.7775 0.8923 0.450 Uiso 1 1 calc R . .
C187 C 0.9487(9) 0.7568(4) 0.9155(2) 0.079(3) Uani 1 1 d . . .
H187 H 0.9517 0.7545 0.8902 0.095 Uiso 1 1 calc R . .
C188 C 0.8367(8) 0.7909(3) 0.9257(2) 0.088(3) Uani 1 1 d . . .
H18G H 0.8311 0.7935 0.9504 0.133 Uiso 1 1 calc R . .
H18H H 0.7599 0.7742 0.9154 0.133 Uiso 1 1 calc R . .
H18I H 0.8474 0.8268 0.9177 0.133 Uiso 1 1 calc R . .
C189 C 0.9283(10) 0.7004(4) 0.9265(3) 0.137(5) Uani 1 1 d . . .
H18J H 0.9869 0.6761 0.9149 0.206 Uiso 1 1 calc R . .
H18K H 0.8422 0.6885 0.9205 0.206 Uiso 1 1 calc R . .
H18L H 0.9426 0.7003 0.9511 0.206 Uiso 1 1 calc R . .
C190 C 0.9127(6) 1.0601(2) 0.89333(14) 0.0346(15) Uani 1 1 d . . .
C191 C 0.8350(7) 1.1406(3) 0.87955(16) 0.0488(19) Uani 1 1 d . . .
H191 H 0.8052 1.1683 0.8664 0.059 Uiso 1 1 calc R . .
C192 C 0.8476(7) 1.1421(3) 0.91340(17) 0.054(2) Uani 1 1 d . . .
H192 H 0.8283 1.1714 0.9288 0.065 Uiso 1 1 calc R . .
C193 C 0.8795(6) 1.0730(2) 0.83221(15) 0.0395(16) Uani 1 1 d . . .
C194 C 0.7842(7) 1.0397(3) 0.81822(16) 0.0458(18) Uani 1 1 d . . .
C195 C 0.7920(8) 1.0238(3) 0.78395(17) 0.063(2) Uani 1 1 d . . .
H195 H 0.7283 1.0012 0.7733 0.075 Uiso 1 1 calc R . .
C196 C 0.8886(8) 1.0400(3) 0.76527(18) 0.069(2) Uani 1 1 d . . .
H196 H 0.8915 1.0283 0.7419 0.083 Uiso 1 1 calc R . .
C197 C 0.9824(7) 1.0731(3) 0.77990(17) 0.065(2) Uani 1 1 d . . .
H197 H 1.0490 1.0843 0.7666 0.078 Uiso 1 1 calc R . .
C198 C 0.9797(6) 1.0901(3) 0.81394(15) 0.0452(17) Uani 1 1 d . . .
C199 C 0.6734(8) 1.0222(4) 0.83783(18) 0.070(2) Uani 1 1 d . . .
H199 H 0.6959 1.0297 0.8625 0.084 Uiso 1 1 calc R . .
C200 C 0.5584(9) 1.0555(4) 0.8302(3) 0.107(3) Uani 1 1 d . . .
H20A H 0.5786 1.0935 0.8353 0.161 Uiso 1 1 calc R . .
H20B H 0.4895 1.0450 0.8443 0.161 Uiso 1 1 calc R . .
H20C H 0.5332 1.0491 0.8062 0.161 Uiso 1 1 calc R . .
C201 C 0.6401(9) 0.9642(4) 0.8326(3) 0.117(4) Uani 1 1 d . . .
H20D H 0.6004 0.9567 0.8101 0.176 Uiso 1 1 calc R . .
H20E H 0.5820 0.9546 0.8500 0.176 Uiso 1 1 calc R . .
H20F H 0.7162 0.9430 0.8344 0.176 Uiso 1 1 calc R . .
C202 C 1.0860(7) 1.1239(3) 0.83013(18) 0.060(2) Uani 1 1 d . . .
H202 H 1.0577 1.1385 0.8528 0.073 Uiso 1 1 calc R . .
C203 C 1.1988(8) 1.0907(4) 0.8364(2) 0.094(3) Uani 1 1 d . . .
H20G H 1.1754 1.0608 0.8498 0.141 Uiso 1 1 calc R . .
H20H H 1.2636 1.1128 0.8488 0.141 Uiso 1 1 calc R . .
H20I H 1.2309 1.0766 0.8146 0.141 Uiso 1 1 calc R . .
C204 C 1.1157(8) 1.1718(3) 0.8098(2) 0.088(3) Uani 1 1 d . . .
H20J H 1.1512 1.1593 0.7882 0.132 Uiso 1 1 calc R . .
H20K H 1.1762 1.1956 0.8228 0.132 Uiso 1 1 calc R . .
H20L H 1.0387 1.1913 0.8055 0.132 Uiso 1 1 calc R . .
C205 C 0.9161(6) 1.0814(2) 0.95633(14) 0.0357(15) Uani 1 1 d . . .
C206 C 0.8194(6) 1.0572(2) 0.97326(15) 0.0401(16) Uani 1 1 d . . .
C207 C 0.8442(7) 1.0492(3) 1.00757(16) 0.0475(18) Uani 1 1 d . . .
H207 H 0.7810 1.0334 1.0202 0.057 Uiso 1 1 calc R . .
C208 C 0.9549(7) 1.0633(3) 1.02333(16) 0.0500(19) Uani 1 1 d . . .
H208 H 0.9680 1.0570 1.0466 0.060 Uiso 1 1 calc R . .
C209 C 1.0497(7) 1.0866(3) 1.00601(16) 0.0493(18) Uani 1 1 d . . .
H209 H 1.1270 1.0963 1.0175 0.059 Uiso 1 1 calc R . .
C210 C 1.0319(6) 1.0961(2) 0.97153(15) 0.0397(16) Uani 1 1 d . . .
C211 C 0.6963(7) 1.0413(3) 0.95599(18) 0.058(2) Uani 1 1 d . . .
H211 H 0.7014 1.0498 0.9317 0.070 Uiso 1 1 calc R . .
C212 C 0.6664(9) 0.9831(4) 0.9562(2) 0.105(3) Uani 1 1 d . . .
H21A H 0.7360 0.9624 0.9469 0.158 Uiso 1 1 calc R . .
H21B H 0.5902 0.9746 0.9423 0.158 Uiso 1 1 calc R . .
H21C H 0.6532 0.9740 0.9796 0.158 Uiso 1 1 calc R . .
C213 C 0.5897(8) 1.0738(4) 0.9713(3) 0.125(4) Uani 1 1 d . . .
H21D H 0.5855 1.0681 0.9955 0.188 Uiso 1 1 calc R . .
H21E H 0.5105 1.0622 0.9597 0.188 Uiso 1 1 calc R . .
H21F H 0.6047 1.1118 0.9685 0.188 Uiso 1 1 calc R . .
C214 C 1.1365(7) 1.1199(3) 0.95169(17) 0.055(2) Uani 1 1 d . . .
H214 H 1.0981 1.1314 0.9301 0.066 Uiso 1 1 calc R . .
C215 C 1.2332(8) 1.0779(3) 0.9422(2) 0.081(3) Uani 1 1 d . . .
H21G H 1.2842 1.0709 0.9624 0.122 Uiso 1 1 calc R . .
H21H H 1.2872 1.0910 0.9249 0.122 Uiso 1 1 calc R . .
H21I H 1.1906 1.0448 0.9333 0.122 Uiso 1 1 calc R . .
C216 C 1.1952(11) 1.1692(4) 0.9707(3) 0.127(5) Uani 1 1 d . . .
H21J H 1.1310 1.1962 0.9749 0.191 Uiso 1 1 calc R . .
H21K H 1.2610 1.1837 0.9571 0.191 Uiso 1 1 calc R . .
H21L H 1.2316 1.1594 0.9924 0.191 Uiso 1 1 calc R . .

loop_
_atom_site_aniso_label
_atom_site_aniso_U_11
_atom_site_aniso_U_22
_atom_site_aniso_U_33
_atom_site_aniso_U_23
_atom_site_aniso_U_13
_atom_site_aniso_U_12
Cu1 0.0519(6) 0.0430(5) 0.0389(5) 0.0031(4) -0.0043(4) 0.0095(4)
Cu2 0.0487(6) 0.0365(5) 0.0366(4) 0.0021(3) 0.0006(4) 0.0069(4)
Cu3 0.0764(8) 0.0791(7) 0.0585(6) 0.0037(5) -0.0060(6) 0.0070(6)
Cu4 0.0737(8) 0.0725(7) 0.0579(6) 0.0067(5) -0.0041(5) 0.0029(5)
Cu5 0.0699(7) 0.0634(6) 0.0300(4) 0.0020(4) -0.0005(4) -0.0280(5)
Cu6 0.0520(6) 0.0621(6) 0.0282(4) 0.0030(4) 0.0003(4) -0.0222(4)
Cu7 0.0629(6) 0.0366(5) 0.0338(4) 0.0010(3) -0.0028(4) 0.0102(4)
Cu8 0.0479(6) 0.0365(5) 0.0320(4) 0.0006(3) -0.0037(4) 0.0067(4)
N1 0.042(4) 0.052(4) 0.043(3) 0.004(3) -0.006(3) 0.010(3)
N2 0.056(4) 0.045(4) 0.038(3) 0.003(3) -0.007(3) 0.014(3)
N3 0.083(5) 0.037(3) 0.035(3) 0.008(3) 0.018(3) 0.014(3)
N4 0.067(4) 0.032(3) 0.034(3) 0.005(2) 0.015(3) 0.011(3)
N5 0.057(5) 0.073(5) 0.058(4) 0.001(4) -0.007(3) 0.006(4)
N6 0.069(5) 0.077(5) 0.055(4) 0.000(4) 0.002(4) 0.007(4)
N7 0.060(5) 0.062(4) 0.055(4) -0.005(3) 0.004(3) 0.002(3)
N8 0.068(5) 0.068(5) 0.056(4) 0.006(3) 0.004(4) 0.000(4)
N9 0.058(4) 0.051(4) 0.036(3) 0.004(3) -0.006(3) -0.021(3)
N10 0.079(5) 0.070(4) 0.034(3) 0.004(3) -0.002(3) -0.035(4)
N11 0.028(3) 0.053(4) 0.025(3) 0.007(2) 0.001(2) -0.009(3)
N12 0.025(3) 0.057(4) 0.027(3) 0.001(3) 0.000(2) -0.007(3)
N13 0.117(6) 0.032(3) 0.030(3) 0.002(2) 0.008(3) 0.017(3)
N14 0.082(5) 0.037(3) 0.030(3) 0.005(3) 0.014(3) 0.021(3)
N15 0.033(3) 0.036(3) 0.029(3) 0.008(2) 0.001(2) 0.006(2)
N16 0.041(3) 0.037(3) 0.031(3) 0.003(2) 0.000(3) 0.009(3)
C1 0.038(4) 0.051(4) 0.036(4) -0.001(3) -0.005(3) 0.005(3)
C2 0.063(6) 0.063(5) 0.039(4) 0.010(4) -0.010(4) 0.015(4)
C3 0.074(6) 0.057(5) 0.051(5) 0.019(4) -0.015(4) 0.016(4)
C4 0.057(5) 0.050(5) 0.035(4) -0.003(3) -0.012(4) 0.004(4)
C5 0.041(5) 0.071(6) 0.057(5) -0.003(4) -0.012(4) 0.013(4)
C6 0.064(6) 0.069(6) 0.067(5) -0.015(4) -0.021(5) -0.002(5)
C7 0.076(7) 0.060(5) 0.060(5) -0.009(4) -0.008(5) 0.020(5)
C8 0.055(5) 0.072(6) 0.049(4) 0.002(4) -0.004(4) 0.023(4)
C9 0.056(5) 0.057(5) 0.049(4) -0.001(4) -0.009(4) 0.017(4)
C10 0.057(6) 0.082(6) 0.093(7) -0.005(5) -0.011(5) -0.002(5)
C11 0.057(6) 0.152(9) 0.084(7) -0.007(6) 0.001(5) 0.021(6)
C12 0.066(7) 0.114(8) 0.117(8) -0.009(6) -0.037(6) 0.012(6)
C13 0.044(5) 0.063(5) 0.083(6) -0.016(4) 0.006(5) 0.003(4)
C14 0.063(7) 0.114(8) 0.125(8) -0.026(6) -0.025(6) -0.018(6)
C15 0.121(10) 0.131(9) 0.124(9) 0.050(7) -0.008(8) -0.043(8)
C16 0.050(5) 0.040(4) 0.044(4) 0.005(3) -0.008(4) 0.012(4)
C17 0.068(6) 0.050(5) 0.059(5) -0.003(4) -0.007(5) 0.019(4)
C18 0.060(6) 0.069(6) 0.075(6) -0.009(5) 0.003(5) 0.014(5)
C19 0.128(9) 0.048(5) 0.047(5) -0.001(4) -0.003(6) 0.019(5)
C20 0.069(6) 0.063(5) 0.060(5) 0.007(4) -0.008(5) -0.002(5)
C21 0.065(6) 0.056(5) 0.044(4) 0.012(4) 0.003(4) 0.004(4)
C22 0.058(6) 0.084(7) 0.085(6) -0.015(5) -0.012(5) 0.003(5)
C23 0.060(7) 0.116(8) 0.132(9) -0.009(7) -0.026(6) 0.015(6)
C24 0.105(9) 0.101(8) 0.156(10) 0.007(8) -0.041(8) -0.025(7)
C25 0.077(7) 0.095(7) 0.058(5) 0.004(5) 0.006(5) -0.020(5)
C26 0.067(6) 0.076(6) 0.104(7) 0.005(5) 0.021(6) -0.020(5)
C27 0.123(11) 0.217(14) 0.137(10) 0.107(10) 0.030(9) -0.001(10)
C28 0.046(5) 0.033(4) 0.041(4) 0.000(3) 0.009(3) 0.005(3)
C29 0.182(11) 0.043(5) 0.059(5) 0.017(4) 0.036(6) 0.058(6)
C30 0.159(10) 0.048(5) 0.046(5) 0.011(4) 0.035(5) 0.054(5)
C31 0.073(6) 0.032(4) 0.032(4) 0.005(3) 0.011(4) 0.013(4)
C32 0.061(5) 0.039(4) 0.043(4) 0.008(3) 0.004(4) 0.006(4)
C33 0.052(5) 0.054(5) 0.056(5) 0.011(4) 0.019(4) 0.004(4)
C34 0.083(7) 0.055(5) 0.036(4) 0.000(3) 0.015(4) 0.011(4)
C35 0.063(6) 0.054(5) 0.057(5) -0.012(4) -0.007(4) 0.014(4)
C36 0.058(5) 0.040(4) 0.051(4) 0.002(3) 0.007(4) 0.016(4)
C37 0.059(6) 0.073(6) 0.057(5) -0.002(4) 0.002(4) 0.008(4)
C38 0.125(10) 0.081(7) 0.112(8) 0.002(6) -0.024(7) -0.043(6)
C39 0.073(8) 0.121(9) 0.161(10) -0.015(7) -0.045(7) 0.006(7)
C40 0.058(6) 0.071(6) 0.091(6) -0.027(5) 0.021(5) -0.005(5)
C41 0.061(8) 0.135(10) 0.212(13) -0.020(9) -0.016(9) 0.007(7)
C42 0.100(9) 0.121(9) 0.162(11) 0.026(8) 0.066(8) -0.020(7)
C43 0.053(5) 0.032(4) 0.038(4) 0.006(3) 0.009(4) 0.002(3)
C44 0.047(5) 0.052(5) 0.058(5) 0.000(4) 0.008(4) 0.006(4)
C45 0.068(6) 0.051(5) 0.056(5) -0.007(4) -0.008(5) -0.011(4)
C46 0.084(7) 0.043(4) 0.042(4) -0.006(3) 0.013(5) 0.009(4)
C47 0.051(5) 0.056(5) 0.046(4) -0.001(4) 0.017(4) 0.002(4)
C48 0.056(5) 0.040(4) 0.035(4) -0.005(3) 0.003(4) -0.003(3)
C49 0.053(6) 0.088(7) 0.101(7) -0.009(6) 0.007(6) 0.005(5)
C50 0.067(7) 0.139(9) 0.079(6) -0.005(6) 0.018(5) -0.022(6)
C51 0.054(8) 0.256(16) 0.176(13) 0.078(11) 0.006(8) 0.023(9)
C52 0.090(8) 0.079(6) 0.061(5) -0.026(4) 0.027(5) -0.036(5)
C53 0.051(7) 0.159(11) 0.252(16) -0.074(11) -0.047(9) -0.019(7)
C54 0.220(15) 0.111(9) 0.123(9) 0.005(7) 0.003(9) -0.111(10)
C55 0.062(6) 0.075(6) 0.047(5) -0.001(4) -0.005(4) 0.003(4)
C56 0.100(8) 0.093(7) 0.055(5) 0.016(5) -0.010(5) 0.007(6)
C57 0.093(7) 0.086(7) 0.053(5) 0.011(5) -0.022(5) 0.020(5)
C58 0.075(7) 0.065(6) 0.065(5) -0.002(4) -0.002(5) 0.007(5)
C59 0.056(7) 0.104(8) 0.109(8) -0.031(6) 0.003(6) 0.006(6)
C60 0.081(9) 0.136(10) 0.179(12) -0.083(9) -0.005(8) 0.005(8)
C61 0.112(11) 0.127(10) 0.143(11) -0.066(8) 0.018(9) 0.013(8)
C62 0.112(10) 0.099(8) 0.151(11) -0.061(7) 0.020(9) -0.012(7)
C63 0.086(8) 0.087(7) 0.091(7) -0.022(5) 0.004(6) -0.018(6)
C64 0.071(9) 0.169(12) 0.176(13) -0.089(10) 0.041(9) -0.032(8)
C65 0.155(15) 0.184(15) 0.28(2) -0.022(14) 0.087(15) -0.068(12)
C66 0.075(9) 0.266(17) 0.144(11) -0.036(11) -0.039(8) 0.061(10)
C67 0.089(9) 0.137(10) 0.139(10) -0.045(8) 0.048(9) -0.053(8)
C68 0.059(8) 0.192(14) 0.229(16) 0.019(12) 0.011(10) -0.002(8)
C69 0.137(12) 0.232(16) 0.135(10) -0.014(10) 0.009(9) -0.109(12)
C70 0.055(6) 0.070(6) 0.067(5) -0.008(4) -0.001(5) 0.002(5)
C71 0.076(7) 0.080(7) 0.066(6) -0.014(5) 0.012(5) -0.002(5)
C72 0.094(9) 0.086(8) 0.079(6) -0.008(5) 0.010(6) 0.017(6)
C73 0.117(10) 0.084(7) 0.083(7) -0.013(5) -0.005(7) 0.015(7)
C74 0.103(9) 0.090(8) 0.100(8) -0.023(6) 0.001(7) 0.038(7)
C75 0.069(7) 0.091(7) 0.088(7) -0.019(5) -0.001(6) 0.019(6)
C76 0.070(7) 0.109(8) 0.106(8) 0.010(6) -0.016(7) -0.003(6)
C77 0.074(8) 0.213(14) 0.138(11) 0.009(9) 0.013(8) 0.018(8)
C78 0.100(9) 0.126(9) 0.135(9) 0.011(7) -0.062(7) -0.015(7)
C79 0.057(7) 0.096(8) 0.177(12) -0.033(8) -0.007(8) 0.004(6)
C80 0.062(8) 0.250(16) 0.173(13) -0.034(11) -0.029(9) 0.009(9)
C81 0.180(15) 0.119(10) 0.219(15) 0.034(10) 0.083(13) -0.017(9)
C82 0.055(5) 0.061(5) 0.045(4) 0.000(4) -0.002(4) 0.003(4)
C83 0.075(6) 0.054(5) 0.062(5) 0.016(4) -0.005(5) 0.002(4)
C84 0.076(6) 0.064(5) 0.060(5) 0.016(4) -0.008(5) 0.000(5)
C85 0.061(6) 0.063(5) 0.059(5) -0.002(4) 0.005(4) 0.002(4)
C86 0.060(6) 0.066(6) 0.096(7) -0.011(5) -0.007(5) -0.019(5)
C87 0.083(8) 0.077(7) 0.104(8) -0.010(6) 0.007(7) -0.008(6)
C88 0.119(10) 0.071(7) 0.076(6) -0.006(5) -0.007(7) -0.014(6)
C89 0.095(8) 0.065(6) 0.099(7) -0.023(5) 0.015(6) 0.005(6)
C90 0.068(6) 0.073(6) 0.071(6) -0.001(5) 0.010(5) 0.002(5)
C91 0.052(6) 0.088(7) 0.138(9) -0.021(6) 0.016(7) -0.011(5)
C92 0.089(8) 0.104(8) 0.126(9) 0.010(7) 0.035(7) -0.016(6)
C93 0.062(7) 0.167(11) 0.177(12) 0.038(9) -0.031(8) -0.023(7)
C94 0.064(7) 0.074(6) 0.117(8) -0.004(6) 0.019(6) -0.015(5)
C95 0.103(9) 0.180(12) 0.101(8) 0.012(8) -0.030(7) -0.069(8)
C96 0.087(8) 0.110(8) 0.114(8) 0.032(6) -0.002(7) -0.037(6)
C97 0.066(6) 0.066(5) 0.049(5) -0.006(4) 0.002(4) -0.003(4)
C98 0.063(6) 0.077(6) 0.060(5) 0.001(4) -0.005(5) -0.007(5)
C99 0.104(9) 0.083(7) 0.071(6) -0.018(5) -0.016(6) -0.004(6)
C100 0.074(8) 0.124(9) 0.089(7) -0.020(6) 0.009(7) 0.001(7)
C101 0.074(8) 0.135(9) 0.075(6) -0.033(6) 0.011(6) -0.001(6)
C102 0.044(6) 0.089(6) 0.086(6) 0.009(5) 0.004(5) 0.001(5)
C103 0.066(7) 0.107(8) 0.086(7) -0.011(6) 0.007(6) -0.014(6)
C104 0.122(11) 0.112(9) 0.188(12) 0.015(9) -0.022(9) -0.029(8)
C105 0.075(8) 0.163(11) 0.152(11) 0.000(8) -0.027(8) 0.019(8)
C106 0.057(6) 0.126(8) 0.083(6) -0.011(6) -0.010(5) -0.028(6)
C107 0.076(8) 0.151(10) 0.135(9) -0.003(8) -0.038(7) -0.018(7)
C108 0.101(10) 0.214(14) 0.126(9) 0.060(9) -0.008(8) -0.086(9)
C109 0.059(5) 0.061(5) 0.033(4) 0.001(3) -0.004(4) -0.021(4)
C110 0.084(6) 0.055(5) 0.039(4) -0.002(3) -0.012(4) -0.020(4)
C111 0.095(7) 0.059(5) 0.048(5) 0.008(4) -0.006(5) -0.027(5)
C112 0.045(5) 0.049(4) 0.029(3) -0.002(3) -0.002(3) -0.013(3)
C113 0.063(6) 0.052(5) 0.041(4) -0.001(3) -0.005(4) -0.009(4)
C114 0.055(5) 0.072(5) 0.042(4) -0.005(4) 0.012(4) -0.014(4)
C115 0.089(7) 0.060(5) 0.032(4) 0.002(3) 0.004(5) -0.014(5)
C116 0.061(6) 0.058(5) 0.036(4) -0.004(3) -0.005(4) 0.000(4)
C117 0.056(5) 0.042(4) 0.035(4) -0.009(3) -0.002(4) 0.000(3)
C118 0.057(6) 0.079(6) 0.048(4) -0.005(4) -0.010(4) -0.014(5)
C119 0.058(6) 0.151(9) 0.090(7) 0.003(6) -0.014(5) -0.026(6)
C120 0.151(12) 0.110(9) 0.175(11) -0.026(8) -0.109(9) 0.040(8)
C121 0.054(5) 0.065(5) 0.046(4) -0.004(4) 0.004(4) -0.002(4)
C122 0.076(7) 0.109(8) 0.111(8) -0.019(6) 0.033(6) 0.002(6)
C123 0.064(7) 0.171(10) 0.084(7) -0.054(6) 0.008(6) -0.028(7)
C124 0.075(7) 0.068(5) 0.028(4) 0.006(3) -0.013(4) -0.025(5)
C125 0.078(7) 0.094(7) 0.055(5) 0.005(5) 0.007(5) -0.015(5)
C126 0.094(8) 0.117(8) 0.043(5) 0.014(5) -0.012(5) -0.018(6)
C127 0.134(11) 0.109(8) 0.041(5) 0.011(5) -0.003(6) -0.038(7)
C128 0.079(7) 0.103(7) 0.058(6) 0.005(5) 0.007(5) -0.019(6)
C129 0.071(7) 0.085(6) 0.051(5) 0.012(4) 0.003(5) -0.031(5)
C130 0.096(9) 0.120(9) 0.055(5) -0.006(5) -0.024(6) 0.005(7)
C131 0.079(8) 0.161(10) 0.106(8) 0.041(7) -0.004(7) -0.005(7)
C132 0.113(10) 0.147(12) 0.171(12) -0.073(9) -0.037(9) 0.024(9)
C133 0.073(7) 0.122(8) 0.056(5) 0.007(5) -0.006(5) -0.017(6)
C134 0.176(14) 0.120(10) 0.150(11) 0.037(8) -0.078(10) -0.042(10)
C135 0.087(8) 0.118(9) 0.181(11) 0.044(8) -0.042(8) -0.038(7)
C136 0.026(4) 0.062(5) 0.031(3) 0.005(3) -0.003(3) -0.004(3)
C137 0.041(4) 0.047(4) 0.032(4) 0.006(3) 0.001(3) -0.006(3)
C138 0.038(4) 0.049(4) 0.043(4) -0.002(3) -0.005(3) -0.002(3)
C139 0.041(4) 0.044(4) 0.023(3) 0.006(3) 0.000(3) -0.008(3)
C140 0.041(5) 0.065(5) 0.031(4) 0.009(3) -0.004(3) -0.012(4)
C141 0.067(6) 0.083(6) 0.025(4) -0.003(4) -0.006(4) -0.016(5)
C142 0.075(6) 0.063(5) 0.033(4) -0.003(3) 0.012(4) -0.006(4)
C143 0.058(5) 0.058(5) 0.042(4) 0.003(3) 0.011(4) 0.003(4)
C144 0.045(5) 0.051(4) 0.031(4) 0.009(3) 0.003(3) -0.009(3)
C145 0.045(5) 0.114(7) 0.036(4) -0.007(4) -0.015(4) -0.004(5)
C146 0.056(6) 0.164(9) 0.059(5) 0.015(6) -0.012(5) -0.044(6)
C147 0.055(6) 0.118(8) 0.132(9) -0.003(7) -0.017(6) 0.008(6)
C148 0.035(4) 0.072(5) 0.041(4) 0.004(4) 0.001(3) 0.000(4)
C149 0.094(8) 0.099(7) 0.077(6) 0.013(5) -0.035(6) -0.001(6)
C150 0.061(6) 0.121(8) 0.072(6) 0.028(5) -0.011(5) -0.036(5)
C151 0.038(5) 0.066(5) 0.031(4) -0.001(3) 0.002(3) -0.010(4)
C152 0.031(4) 0.086(5) 0.030(4) 0.012(3) -0.001(3) 0.001(4)
C153 0.043(5) 0.116(7) 0.037(4) 0.008(4) 0.016(4) 0.007(5)
C154 0.059(6) 0.101(6) 0.026(4) 0.006(4) 0.010(4) -0.001(5)
C155 0.057(6) 0.090(6) 0.030(4) 0.007(4) -0.015(4) -0.010(4)
C156 0.034(4) 0.076(5) 0.029(4) 0.001(3) -0.001(3) -0.006(4)
C157 0.043(5) 0.112(7) 0.045(4) 0.012(4) 0.011(4) 0.008(5)
C158 0.051(6) 0.141(9) 0.078(6) 0.004(6) -0.024(5) -0.011(6)
C159 0.101(9) 0.109(8) 0.113(8) 0.011(6) -0.039(7) 0.009(7)
C160 0.038(5) 0.100(7) 0.040(4) 0.002(4) -0.005(4) -0.001(4)
C161 0.050(6) 0.112(8) 0.082(6) -0.006(5) 0.009(5) 0.005(5)
C162 0.045(6) 0.139(9) 0.108(7) -0.015(6) -0.018(5) -0.005(6)
C163 0.074(6) 0.036(4) 0.036(4) 0.007(3) 0.005(4) 0.004(4)
C164 0.159(10) 0.053(5) 0.035(4) 0.001(4) 0.017(5) 0.033(5)
C165 0.152(9) 0.042(5) 0.044(5) 0.010(4) 0.016(5) 0.040(5)
C166 0.103(7) 0.036(4) 0.022(3) 0.001(3) 0.006(4) 0.006(4)
C167 0.088(7) 0.045(5) 0.054(5) 0.009(4) -0.010(5) -0.002(4)
C168 0.100(8) 0.065(5) 0.059(5) 0.034(4) 0.001(5) -0.006(5)
C169 0.086(7) 0.080(6) 0.062(5) 0.029(5) -0.024(5) -0.004(5)
C170 0.075(7) 0.079(6) 0.066(5) 0.019(5) 0.009(5) -0.010(5)
C171 0.084(7) 0.058(5) 0.041(4) 0.012(4) 0.010(5) 0.003(5)
C172 0.095(8) 0.078(7) 0.082(6) 0.037(5) -0.015(6) -0.009(6)
C173 0.107(9) 0.146(10) 0.066(6) 0.006(6) -0.009(6) -0.038(7)
C174 0.101(10) 0.146(11) 0.182(13) -0.046(9) -0.010(10) 0.020(8)
C175 0.106(9) 0.104(8) 0.079(7) 0.042(6) 0.026(7) 0.005(7)
C176 0.119(10) 0.144(10) 0.114(9) 0.000(8) 0.032(8) -0.044(8)
C177 0.52(4) 0.232(17) 0.125(11) -0.024(11) 0.104(17) -0.27(2)
C178 0.061(5) 0.034(4) 0.036(4) 0.009(3) 0.001(4) 0.017(4)
C179 0.066(6) 0.062(5) 0.056(5) 0.008(4) 0.017(5) 0.009(4)
C180 0.055(6) 0.098(7) 0.063(6) 0.002(5) -0.001(5) 0.018(5)
C181 0.113(9) 0.069(6) 0.033(4) 0.011(4) -0.012(5) 0.034(6)
C182 0.087(7) 0.054(5) 0.052(5) 0.017(4) 0.022(5) 0.001(5)
C183 0.067(6) 0.049(4) 0.037(4) 0.006(3) 0.013(4) 0.005(4)
C184 0.083(8) 0.137(10) 0.101(8) 0.008(7) 0.035(7) -0.017(7)
C185 0.120(11) 0.177(13) 0.131(10) 0.034(9) 0.017(8) -0.084(9)
C186 0.125(13) 0.33(2) 0.48(3) 0.21(2) 0.203(19) 0.121(15)
C187 0.080(7) 0.094(7) 0.061(5) -0.010(5) 0.021(5) -0.024(6)
C188 0.074(7) 0.093(7) 0.098(7) 0.013(5) -0.011(6) -0.004(6)
C189 0.082(8) 0.074(7) 0.253(15) -0.016(8) 0.034(9) -0.005(6)
C190 0.032(4) 0.040(4) 0.031(3) -0.001(3) 0.003(3) -0.007(3)
C191 0.065(5) 0.046(4) 0.037(4) 0.014(3) 0.000(4) 0.023(4)
C192 0.071(6) 0.043(4) 0.049(4) -0.001(3) 0.005(4) 0.022(4)
C193 0.041(4) 0.047(4) 0.030(3) 0.004(3) -0.007(3) 0.002(3)
C194 0.042(5) 0.059(5) 0.037(4) 0.008(3) -0.010(3) -0.002(4)
C195 0.071(6) 0.075(5) 0.040(4) 0.008(4) -0.020(4) -0.022(5)
C196 0.077(7) 0.094(6) 0.033(4) -0.009(4) -0.005(4) -0.014(5)
C197 0.052(5) 0.102(6) 0.039(4) -0.009(4) 0.006(4) -0.015(5)
C198 0.041(5) 0.061(5) 0.033(4) 0.000(3) 0.001(3) -0.009(4)
C199 0.055(6) 0.111(7) 0.044(4) 0.018(4) -0.010(4) -0.020(5)
C200 0.084(8) 0.122(9) 0.118(8) 0.008(7) 0.033(7) -0.004(7)
C201 0.092(8) 0.101(8) 0.164(10) 0.054(7) -0.005(8) -0.031(7)
C202 0.043(5) 0.093(6) 0.043(4) -0.004(4) 0.001(4) -0.021(4)
C203 0.062(7) 0.119(8) 0.098(7) 0.010(6) -0.034(6) -0.020(6)
C204 0.074(7) 0.101(7) 0.088(6) 0.012(5) -0.016(5) -0.029(6)
C205 0.042(4) 0.034(4) 0.030(3) -0.003(3) -0.001(3) 0.005(3)
C206 0.037(4) 0.044(4) 0.040(4) 0.005(3) 0.004(3) 0.004(3)
C207 0.048(5) 0.056(5) 0.040(4) 0.008(3) 0.005(4) 0.002(4)
C208 0.059(5) 0.057(5) 0.034(4) 0.003(3) -0.001(4) 0.005(4)
C209 0.046(5) 0.056(5) 0.044(4) -0.001(3) -0.013(4) 0.002(4)
C210 0.044(5) 0.040(4) 0.035(4) 0.003(3) 0.005(3) 0.001(3)
C211 0.041(5) 0.086(6) 0.049(4) 0.017(4) -0.008(4) -0.007(4)
C212 0.074(7) 0.100(8) 0.139(9) 0.019(6) -0.038(6) -0.034(6)
C213 0.032(6) 0.184(11) 0.153(10) -0.041(8) -0.009(6) 0.026(6)
C214 0.053(5) 0.067(5) 0.046(4) 0.009(4) -0.002(4) -0.007(4)
C215 0.056(6) 0.100(7) 0.091(6) 0.018(5) 0.022(5) 0.001(5)
C216 0.147(11) 0.114(8) 0.115(8) -0.035(7) 0.055(8) -0.076(8)

loop_
_geom_bond_atom_site_label_1
_geom_bond_atom_site_label_2
_geom_bond_distance
_geom_bond_site_symmetry_2
_geom_bond_publ_flag
Cu1 C1 1.878(6) . ?
Cu1 Cu2 2.3059(11) . ?
Cu2 C28 1.882(6) . ?
Cu3 C55 1.882(8) . ?
Cu3 Cu4 2.3052(14) . ?
Cu4 C82 1.898(7) . ?
Cu5 C109 1.875(7) . ?
Cu5 Cu6 2.2946(11) . ?
Cu6 C136 1.886(6) . ?
Cu7 C163 1.880(6) . ?
Cu7 Cu8 2.3093(11) . ?
Cu8 C190 1.866(6) . ?
N1 C2 1.368(8) . ?
N1 C1 1.376(7) . ?
N1 C4 1.437(8) . ?
N2 C1 1.360(8) . ?
N2 C3 1.399(8) . ?
N2 C16 1.437(8) . ?
N3 C28 1.366(7) . ?
N3 C29 1.376(8) . ?
N3 C31 1.440(7) . ?
N4 C30 1.358(8) . ?
N4 C28 1.362(7) . ?
N4 C43 1.443(7) . ?
N5 C55 1.388(9) . ?
N5 C56 1.407(9) . ?
N5 C58 1.457(9) . ?
N6 C55 1.359(8) . ?
N6 C57 1.385(9) . ?
N6 C70 1.443(9) . ?
N7 C82 1.354(8) . ?
N7 C83 1.378(9) . ?
N7 C85 1.455(9) . ?
N8 C82 1.390(9) . ?
N8 C84 1.395(9) . ?
N8 C97 1.465(9) . ?
N9 C109 1.368(7) . ?
N9 C110 1.386(8) . ?
N9 C112 1.435(7) . ?
N10 C111 1.373(8) . ?
N10 C109 1.378(8) . ?
N10 C124 1.460(8) . ?
N11 C137 1.365(7) . ?
N11 C136 1.378(7) . ?
N11 C139 1.433(7) . ?
N12 C136 1.365(7) . ?
N12 C138 1.380(7) . ?
N12 C151 1.433(7) . ?
N13 C163 1.360(7) . ?
N13 C164 1.402(9) . ?
N13 C166 1.465(8) . ?
N14 C163 1.370(8) . ?
N14 C165 1.371(8) . ?
N14 C178 1.434(8) . ?
N15 C191 1.360(7) . ?
N15 C190 1.380(7) . ?
N15 C193 1.450(7) . ?
N16 C192 1.376(8) . ?
N16 C190 1.377(7) . ?
N16 C205 1.433(7) . ?
C2 C3 1.316(9) . ?
C4 C5 1.384(10) . ?
C4 C9 1.420(10) . ?
C5 C6 1.388(10) . ?
C5 C10 1.541(11) . ?
C6 C7 1.353(11) . ?
C7 C8 1.389(10) . ?
C8 C9 1.391(9) . ?
C9 C13 1.482(10) . ?
C10 C12 1.540(11) . ?
C10 C11 1.546(11) . ?
C13 C14 1.500(11) . ?
C13 C15 1.520(11) . ?
C16 C21 1.347(10) . ?
C16 C17 1.393(10) . ?
C17 C18 1.397(9) . ?
C17 C22 1.492(11) . ?
C18 C19 1.393(11) . ?
C19 C20 1.380(11) . ?
C20 C21 1.402(10) . ?
C21 C25 1.493(11) . ?
C22 C24 1.510(12) . ?
C22 C23 1.527(11) . ?
C25 C27 1.485(12) . ?
C25 C26 1.515(11) . ?
C29 C30 1.309(9) . ?
C31 C36 1.356(9) . ?
C31 C32 1.398(9) . ?
C32 C33 1.391(9) . ?
C32 C37 1.521(10) . ?
C33 C34 1.367(10) . ?
C34 C35 1.357(10) . ?
C35 C36 1.421(9) . ?
C36 C40 1.538(10) . ?
C37 C38 1.522(10) . ?
C37 C39 1.536(11) . ?
C40 C42 1.521(11) . ?
C40 C41 1.535(13) . ?
C43 C44 1.376(9) . ?
C43 C48 1.398(9) . ?
C44 C45 1.383(9) . ?
C44 C49 1.534(10) . ?
C45 C46 1.367(10) . ?
C46 C47 1.360(9) . ?
C47 C48 1.370(8) . ?
C48 C52 1.510(10) . ?
C49 C51 1.509(13) . ?
C49 C50 1.522(11) . ?
C52 C53 1.510(13) . ?
C52 C54 1.590(12) . ?
C56 C57 1.347(11) . ?
C58 C63 1.381(11) . ?
C58 C59 1.420(11) . ?
C59 C60 1.378(12) . ?
C59 C64 1.522(13) . ?
C60 C61 1.356(14) . ?
C61 C62 1.391(14) . ?
C62 C63 1.353(12) . ?
C63 C67 1.543(13) . ?
C64 C65 1.526(17) . ?
C64 C66 1.596(17) . ?
C67 C69 1.515(15) . ?
C67 C68 1.606(16) . ?
C70 C71 1.390(11) . ?
C70 C75 1.414(11) . ?
C71 C72 1.425(11) . ?
C71 C76 1.505(12) . ?
C72 C73 1.353(13) . ?
C73 C74 1.437(13) . ?
C74 C75 1.394(12) . ?
C75 C79 1.534(13) . ?
C76 C78 1.538(12) . ?
C76 C77 1.565(12) . ?
C79 C80 1.527(15) . ?
C79 C81 1.545(14) . ?
C83 C84 1.338(10) . ?
C85 C90 1.407(11) . ?
C85 C86 1.409(10) . ?
C86 C87 1.391(11) . ?
C86 C91 1.516(12) . ?
C87 C88 1.391(12) . ?
C88 C89 1.361(12) . ?
C89 C90 1.392(10) . ?
C90 C94 1.536(11) . ?
C91 C92 1.480(12) . ?
C91 C93 1.538(13) . ?
C94 C95 1.512(13) . ?
C94 C96 1.539(11) . ?
C97 C98 1.382(10) . ?
C97 C102 1.410(10) . ?
C98 C99 1.409(11) . ?
C98 C106 1.554(11) . ?
C99 C100 1.371(12) . ?
C100 C101 1.355(12) . ?
C101 C102 1.410(11) . ?
C102 C103 1.533(11) . ?
C103 C104 1.512(12) . ?
C103 C105 1.534(13) . ?
C106 C108 1.487(12) . ?
C106 C107 1.526(12) . ?
C110 C111 1.345(9) . ?
C112 C117 1.371(9) . ?
C112 C113 1.401(9) . ?
C113 C114 1.388(9) . ?
C113 C118 1.505(10) . ?
C114 C115 1.387(10) . ?
C115 C116 1.357(10) . ?
C116 C117 1.409(9) . ?
C117 C121 1.551(9) . ?
C118 C120 1.481(11) . ?
C118 C119 1.511(10) . ?
C121 C123 1.490(10) . ?
C121 C122 1.499(10) . ?
C124 C125 1.362(11) . ?
C124 C129 1.373(11) . ?
C125 C126 1.418(10) . ?
C125 C130 1.471(12) . ?
C126 C127 1.369(13) . ?
C127 C128 1.375(12) . ?
C128 C129 1.396(10) . ?
C129 C133 1.488(11) . ?
C130 C132 1.472(13) . ?
C130 C131 1.554(12) . ?
C133 C134 1.481(13) . ?
C133 C135 1.502(11) . ?
C137 C138 1.335(8) . ?
C139 C140 1.387(8) . ?
C139 C144 1.390(9) . ?
C140 C141 1.372(9) . ?
C140 C145 1.520(10) . ?
C141 C142 1.359(10) . ?
C142 C143 1.348(10) . ?
C143 C144 1.390(8) . ?
C144 C148 1.523(9) . ?
C145 C147 1.532(11) . ?
C145 C146 1.542(10) . ?
C148 C149 1.524(10) . ?
C148 C150 1.534(9) . ?
C151 C152 1.387(9) . ?
C151 C156 1.399(9) . ?
C152 C153 1.400(8) . ?
C152 C157 1.504(10) . ?
C153 C154 1.344(10) . ?
C154 C155 1.378(10) . ?
C155 C156 1.389(8) . ?
C156 C160 1.521(9) . ?
C157 C159 1.495(11) . ?
C157 C158 1.507(10) . ?
C160 C161 1.515(10) . ?
C160 C162 1.522(10) . ?
C164 C165 1.330(10) . ?
C166 C171 1.378(11) . ?
C166 C167 1.381(10) . ?
C167 C168 1.426(10) . ?
C167 C172 1.481(11) . ?
C168 C169 1.360(11) . ?
C169 C170 1.357(10) . ?
C170 C171 1.367(10) . ?
C171 C175 1.537(11) . ?
C172 C173 1.519(11) . ?
C172 C174 1.533(12) . ?
C175 C176 1.415(12) . ?
C175 C177 1.508(15) . ?
C178 C183 1.353(9) . ?
C178 C179 1.378(10) . ?
C179 C180 1.402(10) . ?
C179 C184 1.545(11) . ?
C180 C181 1.343(11) . ?
C181 C182 1.339(11) . ?
C182 C183 1.387(10) . ?
C183 C187 1.499(11) . ?
C184 C185 1.508(13) . ?
C184 C186 1.518(16) . ?
C187 C189 1.522(12) . ?
C187 C188 1.527(11) . ?
C191 C192 1.338(8) . ?
C193 C194 1.385(9) . ?
C193 C198 1.389(8) . ?
C194 C195 1.389(9) . ?
C194 C199 1.512(10) . ?
C195 C196 1.361(10) . ?
C196 C197 1.379(10) . ?
C197 C198 1.383(8) . ?
C198 C202 1.507(9) . ?
C199 C201 1.491(11) . ?
C199 C200 1.529(12) . ?
C202 C203 1.500(11) . ?
C202 C204 1.524(10) . ?
C205 C210 1.392(9) . ?
C205 C206 1.403(8) . ?
C206 C207 1.402(8) . ?
C206 C211 1.500(9) . ?
C207 C208 1.350(9) . ?
C208 C209 1.386(9) . ?
C209 C210 1.407(8) . ?
C210 C214 1.524(9) . ?
C211 C212 1.488(10) . ?
C211 C213 1.524(11) . ?
C214 C216 1.517(10) . ?
C214 C215 1.520(10) . ?
